data_7010068
loop_
_publ_author_name
'de Muro, Izaskun Gil'
'Insausti, Maite'
'Lezama, Luis'
'Urtiaga, M. Karmele'
'Arriortua, M. Isabel'
'Rojo, Te\'ofilo'

_publ_section_title
;
 Study of the [CaM(C3H2O4)2(H2O)4]&#x00B7;nH2O [M&#x2005;=&#x2005;Mn,
 Fe or Co (n&#x2005;=&#x2005;0) and Ni (n&#x2005;=&#x2005;2)] systems:
 synthesis, structure, spectroscopic and magnetic properties
;
_journal_issue 19
_journal_name_full 'Journal of the Chemical Society, Dalton Transactions'
_journal_page_first 3360
_journal_paper_doi 10.1039/b005661h
_journal_year 2000
_chemical_formula_sum 'C3 H8 Ca0.5 Ni0.5 O7'
_chemical_formula_weight 205.49
_space_group_IT_number 60
_symmetry_cell_setting orthorhombic
_symmetry_space_group_name_Hall '-P 2n 2ab'
_symmetry_space_group_name_H-M 'P b c n'
_atom_sites_solution_hydrogens geom
_atom_sites_solution_primary direct
_atom_sites_solution_secondary difmap
_audit_creation_method SHELXL-97
_cell_angle_alpha 90.00
_cell_angle_beta 90.00
_cell_angle_gamma 90.00
_cell_formula_units_Z 8
_cell_length_a 8.921(2)
_cell_length_b 11.935(2)
_cell_length_c 13.274(5)
_cell_measurement_temperature 293(2)
_cell_volume 1413.3(7)
_computing_cell_refinement 'Enraf-Nonius CAD-4'
_computing_data_collection 'Enraf-Nonius CAD-4'
_computing_data_reduction 'Xtal 3.2 (Hall, Flack & Stewart, 1992)'
_computing_structure_refinement 'SHELXL-97 (Sheldrick, 1997)'
_computing_structure_solution 'SHELXS-97 (Sheldrick, 1990)'
_diffrn_ambient_temperature 293(2)
_diffrn_measured_fraction_theta_full 1.000
_diffrn_measured_fraction_theta_max 1.000
_diffrn_measurement_device_type 'Enraf-Nonius CAD-4 diffractometer'
_diffrn_measurement_method \w-2\q
_diffrn_radiation_monochromator graphite
_diffrn_radiation_source 'fine-focus sealed tube'
_diffrn_radiation_type MoK\a
_diffrn_radiation_wavelength 0.71070
_diffrn_reflns_av_R_equivalents 0.0551
_diffrn_reflns_av_sigmaI/netI 0.0916
_diffrn_reflns_limit_h_max 12
_diffrn_reflns_limit_h_min 0
_diffrn_reflns_limit_k_max 16
_diffrn_reflns_limit_k_min 0
_diffrn_reflns_limit_l_max 18
_diffrn_reflns_limit_l_min -18
_diffrn_reflns_number 4033
_diffrn_reflns_theta_full 29.96
_diffrn_reflns_theta_max 29.96
_diffrn_reflns_theta_min 2.85
_diffrn_standards_interval_count 200
_diffrn_standards_number 2
_exptl_absorpt_coefficient_mu 1.810
_exptl_crystal_F_000 848
_refine_diff_density_max 0.408
_refine_diff_density_min -0.441
_refine_diff_density_rms 0.102
_refine_ls_extinction_method none
_refine_ls_goodness_of_fit_ref 1.077
_refine_ls_hydrogen_treatment mixed
_refine_ls_matrix_type full
_refine_ls_number_parameters 127
_refine_ls_number_reflns 2062
_refine_ls_number_restraints 0
_refine_ls_restrained_S_all 1.077
_refine_ls_R_factor_all 0.1408
_refine_ls_R_factor_gt 0.0500
_refine_ls_shift/su_max 0.389
_refine_ls_shift/su_mean 0.036
_refine_ls_structure_factor_coef Fsqd
_refine_ls_weighting_details 'calc w=1/[\s^2^(Fo^2^)+(0.0611P)^2^+0.0000P] where P=(Fo^2^+2Fc^2^)/3'
_refine_ls_weighting_scheme calc
_refine_ls_wR_factor_gt 0.0936
_refine_ls_wR_factor_ref 0.1498
_reflns_number_observed 1166
_reflns_number_total 2062
_reflns_observed_criterion >2sigma(I)
_cod_data_source_file b005661h.txt
_cod_data_source_block cani
_cod_depositor_comments
;
The following automatic conversions were performed:
'_symmetry_cell_setting' value 'Orthorhombic' changed to 'orthorhombic'
according to '/home/saulius/struct/CIF-dictionaries/cif_core.dic'
dictionary named 'cif_core.dic' version 2.4.1 from 2010-06-29.

Automatic conversion script
Id: cif_fix_enum 1527 2010-12-29 10:47:43Z saulius 
;
_cod_original_formula_sum 'C3 H8 Ca0.50 Ni0.50 O7'
_cod_database_code 7010068

loop_
_symmetry_equiv_pos_as_xyz
'x, y, z'
'-x+1/2, -y+1/2, z+1/2'
'-x, y, -z+1/2'
'x+1/2, -y+1/2, -z'
'-x, -y, -z'
'x-1/2, y-1/2, -z-1/2'
'x, -y, z-1/2'
'-x-1/2, y-1/2, z'

loop_
_atom_site_label
_atom_site_type_symbol
_atom_site_fract_x
_atom_site_fract_y
_atom_site_fract_z
_atom_site_U_iso_or_equiv
_atom_site_adp_type
_atom_site_occupancy
_atom_site_symmetry_multiplicity
_atom_site_calc_flag
_atom_site_refinement_flags
_atom_site_disorder_assembly
_atom_site_disorder_group
Ni Ni 0.5000 0.5000 0.0000 0.0121(2) Uani 1 2 d S . .
Ca Ca 0.0000 0.23825(10) 0.2500 0.0128(3) Uani 1 2 d S . .
O1 O 0.1455(5) 0.3738(3) 0.1614(3) 0.0227(8) Uani 1 1 d . . .
O2 O 0.2927(4) 0.4758(3) 0.0652(3) 0.0159(7) Uani 1 1 d . . .
C1 C 0.2469(5) 0.3821(4) 0.0973(4) 0.0142(10) Uani 1 1 d . . .
C2 C 0.3159(6) 0.2744(4) 0.0580(4) 0.0178(10) Uani 1 1 d . . .
H2A H 0.249(8) 0.218(6) 0.062(5) 0.035(7) Uiso 1 1 d . . .
H2B H 0.399(7) 0.259(5) 0.105(5) 0.035(7) Uiso 1 1 d . . .
C3 C 0.3779(5) 0.2776(4) -0.0478(4) 0.0147(9) Uani 1 1 d . . .
O3 O 0.4770(4) 0.3502(3) -0.0722(3) 0.0156(7) Uani 1 1 d . . .
O4 O 0.3362(4) 0.2058(3) -0.1102(3) 0.0227(9) Uani 1 1 d . . .
OW1 O 0.1944(5) 0.0986(3) 0.2400(3) 0.0235(8) Uani 1 1 d . . .
HW10 H 0.210(8) 0.065(6) 0.187(5) 0.035(7) Uiso 1 1 d . . .
HW11 H 0.258(9) 0.100(6) 0.273(6) 0.035(7) Uiso 1 1 d . . .
OW2 O -0.0912(5) -0.0765(3) 0.1254(3) 0.0209(8) Uani 1 1 d . . .
HW20 H -0.164(9) -0.120(5) 0.117(5) 0.035(7) Uiso 1 1 d . . .
HW21 H -0.115(7) -0.022(6) 0.168(5) 0.035(7) Uiso 1 1 d . . .
OW3 O -0.0743(6) 0.5565(4) 0.1201(4) 0.0412(12) Uani 1 1 d . . .
HW30 H -0.013(8) 0.514(6) 0.139(6) 0.035(7) Uiso 1 1 d . . .
HW31 H -0.109(8) 0.525(6) 0.077(6) 0.035(7) Uiso 1 1 d . . .

loop_
_atom_site_aniso_label
_atom_site_aniso_U_11
_atom_site_aniso_U_22
_atom_site_aniso_U_33
_atom_site_aniso_U_23
_atom_site_aniso_U_13
_atom_site_aniso_U_12
Ni 0.0129(4) 0.0114(3) 0.0122(3) -0.0008(3) 0.0028(4) -0.0015(5)
Ca 0.0132(5) 0.0148(6) 0.0105(5) 0.000 -0.0001(6) 0.000
O1 0.0232(19) 0.021(2) 0.0239(19) 0.0008(16) 0.0115(16) -0.0018(16)
O2 0.0159(16) 0.0133(16) 0.0184(17) 0.0000(13) 0.0062(14) -0.0007(14)
C1 0.015(2) 0.019(2) 0.0092(19) -0.0043(19) -0.0007(17) -0.0021(19)
C2 0.023(3) 0.015(2) 0.015(2) 0.002(2) 0.010(2) -0.002(2)
C3 0.011(2) 0.015(2) 0.018(2) -0.0007(19) 0.0025(19) 0.0007(18)
O3 0.0147(18) 0.0170(16) 0.0152(15) -0.0014(13) 0.0048(13) -0.0035(14)
O4 0.026(2) 0.0219(19) 0.0207(19) -0.0105(16) 0.0081(16) -0.0122(16)
OW1 0.027(2) 0.0285(18) 0.015(2) -0.0059(18) -0.0021(17) 0.0098(16)
OW2 0.023(2) 0.0195(18) 0.0207(19) -0.0003(16) -0.0004(16) -0.0039(16)
OW3 0.038(3) 0.039(3) 0.047(3) -0.001(2) 0.001(3) 0.004(2)

loop_
_atom_type_symbol
_atom_type_description
_atom_type_scat_dispersion_real
_atom_type_scat_dispersion_imag
_atom_type_scat_source
C C 0.0033 0.0016 'International Tables Vol C Tables 4.2.6.8 and 6.1.1.4'
H H 0.0000 0.0000 'International Tables Vol C Tables 4.2.6.8 and 6.1.1.4'
O O 0.0106 0.0060 'International Tables Vol C Tables 4.2.6.8 and 6.1.1.4'
Ca Ca 0.2262 0.3064 'International Tables Vol C Tables 4.2.6.8 and 6.1.1.4'
Ni Ni 0.3393 1.1124 'International Tables Vol C Tables 4.2.6.8 and 6.1.1.4'

loop_
_geom_angle_atom_site_label_1
_geom_angle_atom_site_label_2
_geom_angle_atom_site_label_3
_geom_angle
_geom_angle_site_symmetry_1
_geom_angle_site_symmetry_3
_geom_angle_publ_flag
O3 Ni O3 180.0 . 5_665 ?
O3 Ni O2 89.10(13) . . ?
O3 Ni O2 90.90(13) 5_665 . ?
O3 Ni O2 90.90(13) . 5_665 ?
O3 Ni O2 89.10(13) 5_665 5_665 ?
O2 Ni O2 180.0 . 5_665 ?
O3 Ni OW2 88.23(15) . 4 ?
O3 Ni OW2 91.77(15) 5_665 4 ?
O2 Ni OW2 92.71(15) . 4 ?
O2 Ni OW2 87.29(15) 5_665 4 ?
O3 Ni OW2 91.77(15) . 8_665 ?
O3 Ni OW2 88.23(15) 5_665 8_665 ?
O2 Ni OW2 87.29(15) . 8_665 ?
O2 Ni OW2 92.71(15) 5_665 8_665 ?
OW2 Ni OW2 180.0 4 8_665 ?
O1 Ca O1 94.54(19) . 3 ?
O1 Ca OW1 152.70(15) . 3 ?
O1 Ca OW1 92.90(14) 3 3 ?
O1 Ca OW1 92.90(14) . . ?
O1 Ca OW1 152.70(15) 3 . ?
OW1 Ca OW1 92.4(2) 3 . ?
O1 Ca O4 76.51(14) . 4_455 ?
O1 Ca O4 82.19(13) 3 4_455 ?
OW1 Ca O4 78.55(14) 3 4_455 ?
OW1 Ca O4 125.11(14) . 4_455 ?
O1 Ca O4 82.19(13) . 2 ?
O1 Ca O4 76.51(14) 3 2 ?
OW1 Ca O4 125.11(14) 3 2 ?
OW1 Ca O4 78.55(14) . 2 ?
O4 Ca O4 148.42(18) 4_455 2 ?
O1 Ca O3 82.57(12) . 4_455 ?
O1 Ca O3 133.00(13) 3 4_455 ?
OW1 Ca O3 73.23(13) 3 4_455 ?
OW1 Ca O3 74.04(13) . 4_455 ?
O4 Ca O3 51.38(11) 4_455 4_455 ?
O4 Ca O3 147.76(12) 2 4_455 ?
O1 Ca O3 132.99(13) . 2 ?
O1 Ca O3 82.57(12) 3 2 ?
OW1 Ca O3 74.04(13) 3 2 ?
OW1 Ca O3 73.23(13) . 2 ?
O4 Ca O3 147.76(12) 4_455 2 ?
O4 Ca O3 51.37(11) 2 2 ?
O3 Ca O3 131.95(15) 4_455 2 ?
O1 Ca C3 78.03(14) . 4_455 ?
O1 Ca C3 107.20(14) 3 4_455 ?
OW1 Ca C3 74.68(14) 3 4_455 ?
OW1 Ca C3 100.04(14) . 4_455 ?
O4 Ca C3 25.21(12) 4_455 4_455 ?
O4 Ca C3 160.08(13) 2 4_455 ?
O3 Ca C3 26.17(12) 4_455 4_455 ?
O3 Ca C3 147.62(13) 2 4_455 ?
O1 Ca C3 107.20(14) . 2 ?
O1 Ca C3 78.03(14) 3 2 ?
OW1 Ca C3 100.03(14) 3 2 ?
OW1 Ca C3 74.67(14) . 2 ?
O4 Ca C3 160.08(13) 4_455 2 ?
O4 Ca C3 25.20(12) 2 2 ?
O3 Ca C3 147.62(13) 4_455 2 ?
O3 Ca C3 26.17(12) 2 2 ?
C3 Ca C3 172.5(2) 4_455 2 ?
C1 O1 Ca 141.8(3) . . ?
C1 O2 Ni 123.7(3) . . ?
O1 C1 O2 122.3(5) . . ?
O1 C1 C2 117.5(4) . . ?
O2 C1 C2 120.2(4) . . ?
C3 C2 C1 116.5(4) . . ?
C3 C2 H2A 108(4) . . ?
C1 C2 H2A 111(4) . . ?
C3 C2 H2B 109(4) . . ?
C1 C2 H2B 104(4) . . ?
H2A C2 H2B 109(5) . . ?
O4 C3 O3 120.2(4) . . ?
O4 C3 C2 119.4(5) . . ?
O3 C3 C2 120.4(4) . . ?
O4 C3 Ca 56.9(3) . 2_554 ?
O3 C3 Ca 63.3(2) . 2_554 ?
C2 C3 Ca 174.8(4) . 2_554 ?
C3 O3 Ni 123.0(3) . . ?
C3 O3 Ca 90.5(3) . 2_554 ?
Ni O3 Ca 140.98(16) . 2_554 ?
C3 O4 Ca 97.9(3) . 2_554 ?
Ca OW1 HW10 121(5) . . ?
Ca OW1 HW11 121(6) . . ?
HW10 OW1 HW11 114(8) . . ?
Ni OW2 HW20 118(5) 4_455 . ?
Ni OW2 HW21 106(4) 4_455 . ?
HW20 OW2 HW21 111(6) . . ?
HW30 OW3 HW31 102(8) . . ?

loop_
_geom_bond_atom_site_label_1
_geom_bond_atom_site_label_2
_geom_bond_distance
_geom_bond_site_symmetry_2
_geom_bond_publ_flag
Ni O3 2.039(3) . ?
Ni O3 2.039(3) 5_665 ?
Ni O2 2.063(3) . ?
Ni O2 2.063(3) 5_665 ?
Ni OW2 2.066(4) 4 ?
Ni OW2 2.066(4) 8_665 ?
Ca O1 2.384(4) . ?
Ca O1 2.384(4) 3 ?
Ca OW1 2.409(4) 3 ?
Ca OW1 2.409(4) . ?
Ca O4 2.454(4) 4_455 ?
Ca O4 2.454(4) 2 ?
Ca O3 2.593(3) 4_455 ?
Ca O3 2.593(3) 2 ?
Ca C3 2.902(5) 4_455 ?
Ca C3 2.903(5) 2 ?
O1 C1 1.246(6) . ?
O2 C1 1.264(6) . ?
C1 C2 1.517(7) . ?
C2 C3 1.510(7) . ?
C2 H2A 0.90(7) . ?
C2 H2B 0.99(7) . ?
C3 O4 1.248(6) . ?
C3 O3 1.280(6) . ?
C3 Ca 2.903(5) 2_554 ?
O3 Ca 2.593(3) 2_554 ?
O4 Ca 2.454(4) 2_554 ?
OW1 HW10 0.82(7) . ?
OW1 HW11 0.72(8) . ?
OW2 Ni 2.066(4) 4_455 ?
OW2 HW20 0.84(7) . ?
OW2 HW21 0.88(7) . ?
OW3 HW30 0.78(7) . ?
OW3 HW31 0.76(7) . ?

loop_
_geom_torsion_atom_site_label_1
_geom_torsion_atom_site_label_2
_geom_torsion_atom_site_label_3
_geom_torsion_atom_site_label_4
_geom_torsion
_geom_torsion_site_symmetry_1
_geom_torsion_site_symmetry_2
_geom_torsion_site_symmetry_3
_geom_torsion_site_symmetry_4
_geom_torsion_publ_flag
O1 Ca O1 C1 -178.2(6) 3 . . . ?
OW1 Ca O1 C1 -72.8(7) 3 . . . ?
OW1 Ca O1 C1 28.1(6) . . . . ?
O4 Ca O1 C1 -97.3(6) 4_455 . . . ?
O4 Ca O1 C1 106.1(6) 2 . . . ?
O3 Ca O1 C1 -45.4(6) 4_455 . . . ?
O3 Ca O1 C1 97.8(6) 2 . . . ?
C3 Ca O1 C1 -71.5(6) 4_455 . . . ?
C3 Ca O1 C1 103.0(6) 2 . . . ?
O3 Ni O2 C1 39.6(4) . . . . ?
O3 Ni O2 C1 -140.4(4) 5_665 . . . ?
O2 Ni O2 C1 -74(18) 5_665 . . . ?
OW2 Ni O2 C1 127.7(4) 4 . . . ?
OW2 Ni O2 C1 -52.3(4) 8_665 . . . ?
Ca O1 C1 O2 177.1(4) . . . . ?
Ca O1 C1 C2 -3.2(8) . . . . ?
Ni O2 C1 O1 158.0(4) . . . . ?
Ni O2 C1 C2 -21.7(6) . . . . ?
O1 C1 C2 C3 151.5(5) . . . . ?
O2 C1 C2 C3 -28.8(7) . . . . ?
C1 C2 C3 O4 -127.0(5) . . . . ?
C1 C2 C3 O3 55.9(7) . . . . ?
C1 C2 C3 Ca -170(4) . . . 2_554 ?
O4 C3 O3 Ni 157.5(4) . . . . ?
C2 C3 O3 Ni -25.4(6) . . . . ?
Ca C3 O3 Ni 158.8(3) 2_554 . . . ?
O4 C3 O3 Ca -1.2(5) . . . 2_554 ?
C2 C3 O3 Ca 175.8(4) . . . 2_554 ?
O3 Ni O3 C3 100(5) 5_665 . . . ?
O2 Ni O3 C3 -14.5(4) . . . . ?
O2 Ni O3 C3 165.5(4) 5_665 . . . ?
OW2 Ni O3 C3 -107.2(4) 4 . . . ?
OW2 Ni O3 C3 72.8(4) 8_665 . . . ?
O3 Ni O3 Ca -115(4) 5_665 . . 2_554 ?
O2 Ni O3 Ca 130.4(2) . . . 2_554 ?
O2 Ni O3 Ca -49.6(2) 5_665 . . 2_554 ?
OW2 Ni O3 Ca 37.7(3) 4 . . 2_554 ?
OW2 Ni O3 Ca -142.3(3) 8_665 . . 2_554 ?
O3 C3 O4 Ca 1.3(5) . . . 2_554 ?
C2 C3 O4 Ca -175.7(4) . . . 2_554 ?
